data_4020165
loop_
_publ_author_name
'Dwight D. Kim'
'Suk Joong Lee'
'Peter Beak'

_journal_name_full 'Journal of Organic Chemistry'
_journal_page_first 5376
_journal_page_last 5386
_journal_paper_doi 10.1021/jo047752m
_journal_volume 70
_journal_year 2005
_chemical_absolute_configuration ad
_chemical_formula_moiety 'C37 H41 N O3 Sn'
_chemical_formula_sum 'C37 H41 N O3 Sn'
_chemical_formula_weight 666.40
_space_group_IT_number 4
_symmetry_cell_setting monoclinic
_symmetry_space_group_name_Hall 'P 2yb'
_symmetry_space_group_name_H-M 'P 1 21 1'
_cell_angle_alpha 90.00
_cell_angle_beta 94.796(6)
_cell_angle_gamma 90.00
_cell_formula_units_Z 2
_cell_length_a 8.872(3)
_cell_length_b 17.860(7)
_cell_length_c 10.311(4)
_cell_measurement_temperature 193(2)
_cell_volume 1628.1(11)
_diffrn_ambient_temperature 193(2)
_exptl_crystal_density_diffrn 1.359
_cod_depositor_comments
;
The following automatic conversions were performed:
'_symmetry_cell_setting' value 'Monoclinic' changed to 'monoclinic'
according to '/home/saulius/struct/CIF-dictionaries/cif_core.dic'
dictionary named 'cif_core.dic' version 2.4.1 from 2010-06-29.

Automatic conversion script
Id: cif_fix_enum 1527 2010-12-29 10:47:43Z saulius 
;
_cod_original_sg_symbol_Hall 'P 2yb '
_cod_original_sg_symbol_H-M 'P 21'
_cod_database_code 4020165

loop_
_symmetry_equiv_pos_as_xyz
'x, y, z'
'-x, y+1/2, -z'

loop_
_atom_site_label
_atom_site_type_symbol
_atom_site_fract_x
_atom_site_fract_y
_atom_site_fract_z
_atom_site_U_iso_or_equiv
_atom_site_adp_type
_atom_site_occupancy
_atom_site_symmetry_multiplicity
_atom_site_calc_flag
_atom_site_refinement_flags
_atom_site_disorder_assembly
_atom_site_disorder_group
C1 C 0.7569(3) 0.09147(16) 0.2774(3) 0.0357(7) Uani 1 1 d DU . .
H1C H 0.7983 0.0557 0.2162 0.043 Uiso 0.219(7) 1 calc PR A 2
H1D H 0.6773 0.1211 0.2278 0.043 Uiso 0.219(7) 1 calc PR A 2
H1A H 0.7781 0.0728 0.1903 0.043 Uiso 0.781(7) 1 calc PR A 1
H1B H 0.6598 0.1190 0.2682 0.043 Uiso 0.781(7) 1 calc PR A 1
C2 C 0.7438(7) 0.0248(2) 0.3702(4) 0.0471(14) Uani 0.781(7) 1 d PDU A 1
H2A H 0.6538 -0.0054 0.3411 0.057 Uiso 0.781(7) 1 calc PR A 1
H2B H 0.8343 -0.0075 0.3682 0.057 Uiso 0.781(7) 1 calc PR A 1
C3 C 0.7303(5) 0.0525(3) 0.5084(4) 0.0456(13) Uani 0.781(7) 1 d PDU A 1
H3A H 0.7162 0.0094 0.5666 0.055 Uiso 0.781(7) 1 calc PR A 1
H3B H 0.6413 0.0858 0.5104 0.055 Uiso 0.781(7) 1 calc PR A 1
C4 C 0.8737(3) 0.09509(17) 0.5556(3) 0.0403(7) Uani 1 1 d DU . .
H4A H 0.8525 0.1264 0.6312 0.048 Uiso 0.781(7) 1 calc PR A 1
H4B H 0.9532 0.0586 0.5853 0.048 Uiso 0.781(7) 1 calc PR A 1
H4C H 0.7976 0.1228 0.6018 0.048 Uiso 0.219(7) 1 calc PR A 2
H4D H 0.9578 0.0809 0.6200 0.048 Uiso 0.219(7) 1 calc PR A 2
C5 C 0.9322(3) 0.1443(3) 0.4533(2) 0.0322(7) Uani 1 1 d . A .
H5A H 1.0111 0.1783 0.4798 0.039 Uiso 1 1 calc R . .
C6 C 0.8816(2) 0.1436(3) 0.3282(2) 0.0276(6) Uani 1 1 d . A .
C7 C 0.9401(3) 0.19550(14) 0.2283(3) 0.0268(6) Uani 1 1 d . . .
H7A H 0.8492 0.2225 0.1879 0.032 Uiso 1 1 calc R A .
C8 C 0.9767(3) 0.32449(14) 0.3184(3) 0.0253(6) Uani 1 1 d . . .
C9 C 0.9168(3) 0.37151(15) 0.2209(3) 0.0317(7) Uani 1 1 d . A .
H9A H 0.9262 0.3591 0.1323 0.038 Uiso 1 1 calc R . .
C10 C 0.8430(3) 0.43661(16) 0.2514(3) 0.0359(7) Uani 1 1 d . . .
H10A H 0.8020 0.4688 0.1841 0.043 Uiso 1 1 calc R A .
C11 C 0.8291(3) 0.45486(15) 0.3802(3) 0.0315(7) Uani 1 1 d . A .
C12 C 0.8912(3) 0.40903(15) 0.4782(3) 0.0321(7) Uani 1 1 d . . .
H12A H 0.8843 0.4221 0.5669 0.039 Uiso 1 1 calc R A .
C13 C 0.9642(3) 0.34337(16) 0.4458(3) 0.0323(6) Uani 1 1 d . A .
H13A H 1.0058 0.3113 0.5130 0.039 Uiso 1 1 calc R . .
C14 C 0.7289(4) 0.53819(18) 0.5321(4) 0.0517(9) Uani 1 1 d . A .
H14A H 0.6720 0.5852 0.5339 0.078 Uiso 1 1 calc R . .
H14B H 0.8274 0.5443 0.5814 0.078 Uiso 1 1 calc R . .
H14C H 0.6722 0.4982 0.5715 0.078 Uiso 1 1 calc R . .
C15 C 1.1943(3) 0.24091(15) 0.2934(3) 0.0270(6) Uani 1 1 d . . .
C16 C 1.4411(3) 0.29598(15) 0.3661(3) 0.0336(7) Uani 1 1 d . . .
C17 C 1.4786(3) 0.36812(17) 0.4367(3) 0.0430(8) Uani 1 1 d . A .
H17A H 1.4383 0.3668 0.5224 0.065 Uiso 1 1 calc R . .
H17B H 1.4332 0.4101 0.3861 0.065 Uiso 1 1 calc R . .
H17C H 1.5886 0.3745 0.4477 0.065 Uiso 1 1 calc R . .
C18 C 1.4973(3) 0.22962(18) 0.4469(3) 0.0471(9) Uani 1 1 d . A .
H18A H 1.4557 0.2316 0.5320 0.071 Uiso 1 1 calc R . .
H18B H 1.6080 0.2309 0.4591 0.071 Uiso 1 1 calc R . .
H18C H 1.4647 0.1832 0.4022 0.071 Uiso 1 1 calc R . .
C19 C 1.5018(3) 0.29574(18) 0.2321(3) 0.0468(8) Uani 1 1 d . A .
H19A H 1.4620 0.3392 0.1823 0.070 Uiso 1 1 calc R . .
H19B H 1.4698 0.2497 0.1859 0.070 Uiso 1 1 calc R . .
H19C H 1.6125 0.2981 0.2419 0.070 Uiso 1 1 calc R . .
C20 C 1.16221(19) 0.03485(8) 0.1045(2) 0.0324(7) Uani 1 1 d G . .
C21 C 1.3163(2) 0.03519(10) 0.0889(2) 0.0446(8) Uani 1 1 d G A .
H21A H 1.3647 0.0803 0.0668 0.054 Uiso 1 1 calc R . .
C22 C 1.39964(16) -0.03051(13) 0.1055(2) 0.0571(9) Uani 1 1 d G A .
H22A H 1.5050 -0.0303 0.0949 0.069 Uiso 1 1 calc R . .
C23 C 1.3289(2) -0.09657(10) 0.1379(2) 0.0618(11) Uani 1 1 d G A .
H23A H 1.3858 -0.1415 0.1493 0.074 Uiso 1 1 calc R . .
C24 C 1.1748(2) -0.09691(9) 0.1535(2) 0.0509(9) Uani 1 1 d G A .
H24A H 1.1264 -0.1421 0.1756 0.061 Uiso 1 1 calc R . .
C25 C 1.09145(17) -0.03121(11) 0.1368(2) 0.0427(8) Uani 1 1 d G A .
H25A H 0.9861 -0.0314 0.1475 0.051 Uiso 1 1 calc R . .
C26 C 1.1437(2) 0.21324(10) -0.05930(17) 0.0337(7) Uani 1 1 d G . .
C27 C 1.1868(2) 0.28559(10) -0.02299(16) 0.0440(8) Uani 1 1 d G A .
H27A H 1.1786 0.3020 0.0638 0.053 Uiso 1 1 calc R . .
C28 C 1.2418(3) 0.33388(9) -0.1136(2) 0.0536(9) Uani 1 1 d G A .
H28A H 1.2713 0.3833 -0.0888 0.064 Uiso 1 1 calc R . .
C29 C 1.2538(3) 0.30983(13) -0.2406(2) 0.0619(11) Uani 1 1 d G A .
H29A H 1.2914 0.3428 -0.3025 0.074 Uiso 1 1 calc R . .
C30 C 1.2107(2) 0.23748(14) -0.27688(15) 0.0571(10) Uani 1 1 d G A .
H30A H 1.2188 0.2210 -0.3636 0.069 Uiso 1 1 calc R . .
C31 C 1.1556(2) 0.18918(10) -0.18624(19) 0.0441(8) Uani 1 1 d G A .
H31A H 1.1262 0.1397 -0.2111 0.053 Uiso 1 1 calc R . .
C32 C 0.8276(6) 0.1114(5) -0.0524(10) 0.0386(16) Uani 0.591(12) 1 d PGDU A 1
C33 C 0.7813(7) 0.0403(4) -0.0931(8) 0.0411(15) Uani 0.591(12) 1 d PGU A 1
H33A H 0.8462 -0.0014 -0.0753 0.049 Uiso 0.591(12) 1 calc PR A 1
C34 C 0.6401(8) 0.0301(4) -0.1598(6) 0.0493(18) Uani 0.591(12) 1 d PGU A 1
H34A H 0.6085 -0.0185 -0.1876 0.059 Uiso 0.591(12) 1 calc PR A 1
C35 C 0.5451(5) 0.0912(5) -0.1858(6) 0.0492(18) Uani 0.591(12) 1 d PGU A 1
H35A H 0.4486 0.0842 -0.2313 0.059 Uiso 0.591(12) 1 calc PR A 1
C36 C 0.5914(7) 0.1623(5) -0.1450(8) 0.0534(18) Uani 0.591(12) 1 d PGU A 1
H36A H 0.5265 0.2040 -0.1628 0.064 Uiso 0.591(12) 1 calc PR A 1
C37 C 0.7327(9) 0.1725(4) -0.0784(10) 0.0500(17) Uani 0.591(12) 1 d PGU A 1
H37A H 0.7643 0.2211 -0.0505 0.060 Uiso 0.591(12) 1 calc PR A 1
N1 N 1.0432(2) 0.25431(12) 0.2834(2) 0.0261(5) Uani 1 1 d . A .
O1 O 0.7505(2) 0.51910(11) 0.4012(2) 0.0452(6) Uani 1 1 d . . .
O2 O 1.27323(19) 0.29737(10) 0.35189(19) 0.0318(4) Uani 1 1 d . A .
O3 O 1.24920(19) 0.18361(10) 0.25263(19) 0.0325(4) Uani 1 1 d . A .
Sn1 Sn 1.036909(17) 0.136820(12) 0.068127(15) 0.02949(5) Uani 1 1 d D A .
C38 C 0.6843(14) 0.0470(9) 0.3837(11) 0.042(3) Uani 0.219(7) 1 d PDU A 2
H38A H 0.6055 0.0781 0.4200 0.050 Uiso 0.219(7) 1 calc PR A 2
H38B H 0.6348 0.0017 0.3448 0.050 Uiso 0.219(7) 1 calc PR A 2
C39 C 0.8012(18) 0.0241(6) 0.4927(13) 0.048(3) Uani 0.219(7) 1 d PDU A 2
H39A H 0.8799 -0.0074 0.4574 0.058 Uiso 0.219(7) 1 calc PR A 2
H39B H 0.7522 -0.0054 0.5587 0.058 Uiso 0.219(7) 1 calc PR A 2
C40 C 0.8361(10) 0.1039(7) -0.0529(14) 0.0391(19) Uani 0.409(12) 1 d PGDU A 2
C41 C 0.8264(11) 0.0307(6) -0.0982(12) 0.043(2) Uani 0.409(12) 1 d PGU A 2
H41A H 0.9090 -0.0027 -0.0806 0.052 Uiso 0.409(12) 1 calc PR A 2
C42 C 0.6957(12) 0.0061(5) -0.1693(9) 0.052(2) Uani 0.409(12) 1 d PGU A 2
H42A H 0.6890 -0.0440 -0.2003 0.062 Uiso 0.409(12) 1 calc PR A 2
C43 C 0.5747(8) 0.0548(7) -0.1951(8) 0.051(2) Uani 0.409(12) 1 d PGU A 2
H43A H 0.4854 0.0381 -0.2437 0.061 Uiso 0.409(12) 1 calc PR A 2
C44 C 0.5844(9) 0.1281(6) -0.1498(11) 0.049(2) Uani 0.409(12) 1 d PGU A 2
H44A H 0.5018 0.1614 -0.1674 0.059 Uiso 0.409(12) 1 calc PR A 2
C45 C 0.7151(12) 0.1527(6) -0.0787(14) 0.0438(19) Uani 0.409(12) 1 d PGU A 2
H45A H 0.7218 0.2028 -0.0477 0.053 Uiso 0.409(12) 1 calc PR A 2

loop_
_atom_site_aniso_label
_atom_site_aniso_U_11
_atom_site_aniso_U_22
_atom_site_aniso_U_33
_atom_site_aniso_U_23
_atom_site_aniso_U_13
_atom_site_aniso_U_12
C1 0.0341(17) 0.0342(16) 0.0393(17) -0.0036(13) 0.0066(13) -0.0070(13)
C2 0.053(3) 0.038(3) 0.052(3) -0.002(2) 0.008(2) -0.018(2)
C3 0.046(3) 0.041(3) 0.050(2) 0.011(2) 0.008(2) -0.010(2)
C4 0.0468(19) 0.0386(17) 0.0355(18) 0.0064(14) 0.0031(14) -0.0001(14)
C5 0.0263(13) 0.030(2) 0.0403(15) 0.0012(19) 0.0023(10) -0.0002(18)
C6 0.0211(11) 0.0261(17) 0.0362(13) -0.0068(19) 0.0067(9) 0.0025(17)
C7 0.0229(14) 0.0255(14) 0.0322(16) -0.0006(12) 0.0030(12) -0.0011(11)
C8 0.0165(13) 0.0259(14) 0.0337(17) -0.0025(12) 0.0034(11) -0.0013(11)
C9 0.0346(16) 0.0331(16) 0.0279(16) 0.0000(13) 0.0054(12) -0.0012(13)
C10 0.0351(17) 0.0286(16) 0.0434(19) 0.0044(14) -0.0014(14) 0.0001(14)
C11 0.0255(15) 0.0262(15) 0.0426(18) -0.0061(13) 0.0023(13) 0.0019(12)
C12 0.0326(16) 0.0353(16) 0.0288(16) -0.0063(13) 0.0039(13) 0.0045(13)
C13 0.0315(15) 0.0321(15) 0.0322(18) 0.0019(13) -0.0029(12) 0.0067(13)
C14 0.047(2) 0.0372(18) 0.072(3) -0.0206(17) 0.0133(18) 0.0114(15)
C15 0.0223(14) 0.0291(15) 0.0300(16) 0.0002(12) 0.0035(12) -0.0002(12)
C16 0.0178(14) 0.0303(16) 0.0531(19) -0.0019(14) 0.0055(12) -0.0021(12)
C17 0.0298(17) 0.0381(17) 0.061(2) -0.0084(16) 0.0003(15) -0.0101(14)
C18 0.0317(19) 0.0409(19) 0.068(2) 0.0081(16) -0.0013(17) 0.0039(14)
C19 0.0345(18) 0.0434(19) 0.065(2) -0.0029(16) 0.0172(16) -0.0056(14)
C20 0.0377(17) 0.0297(16) 0.0298(16) -0.0079(12) 0.0026(13) 0.0017(13)
C21 0.0364(18) 0.046(2) 0.051(2) -0.0076(16) 0.0060(15) 0.0022(15)
C22 0.042(2) 0.056(2) 0.073(3) -0.0049(19) 0.0030(18) 0.0137(18)
C23 0.070(3) 0.046(2) 0.067(3) -0.0095(19) -0.012(2) 0.027(2)
C24 0.068(2) 0.0304(17) 0.053(2) -0.0013(15) 0.0003(18) 0.0037(17)
C25 0.0487(19) 0.0359(17) 0.0441(19) -0.0051(14) 0.0081(15) -0.0007(15)
C26 0.0266(16) 0.0342(17) 0.0403(18) 0.0064(14) 0.0036(13) 0.0013(13)
C27 0.047(2) 0.0386(18) 0.048(2) 0.0053(15) 0.0137(15) -0.0020(15)
C28 0.047(2) 0.044(2) 0.072(3) 0.0144(18) 0.0146(18) -0.0029(16)
C29 0.042(2) 0.086(3) 0.059(3) 0.033(2) 0.0091(18) -0.012(2)
C30 0.046(2) 0.094(3) 0.0316(19) 0.0066(19) 0.0030(16) -0.008(2)
C31 0.0371(18) 0.059(2) 0.0358(19) -0.0012(16) 0.0007(14) -0.0059(16)
C32 0.043(3) 0.044(3) 0.030(3) -0.004(2) 0.008(3) -0.014(2)
C33 0.041(3) 0.049(3) 0.034(3) -0.007(2) 0.006(3) -0.009(3)
C34 0.046(4) 0.057(4) 0.044(3) -0.014(3) 0.001(3) -0.015(3)
C35 0.040(3) 0.058(5) 0.048(3) -0.016(3) -0.007(3) -0.016(3)
C36 0.041(3) 0.056(4) 0.061(3) -0.011(4) -0.007(3) -0.009(3)
C37 0.039(3) 0.054(4) 0.055(3) -0.011(3) -0.007(3) -0.007(3)
N1 0.0219(12) 0.0217(12) 0.0349(13) -0.0056(10) 0.0032(10) -0.0036(9)
O1 0.0447(13) 0.0314(12) 0.0589(15) -0.0075(10) 0.0012(11) 0.0137(10)
O2 0.0205(10) 0.0261(10) 0.0490(12) -0.0088(9) 0.0047(8) -0.0026(8)
O3 0.0254(10) 0.0266(10) 0.0459(13) -0.0082(9) 0.0050(9) 0.0011(8)
Sn1 0.03023(8) 0.02745(8) 0.03117(9) -0.00353(15) 0.00476(6) -0.00142(14)
C38 0.038(6) 0.037(6) 0.051(5) 0.009(5) 0.010(4) -0.012(5)
C39 0.046(6) 0.040(5) 0.059(5) 0.016(5) 0.008(5) -0.018(5)
C40 0.035(3) 0.049(4) 0.033(4) -0.001(3) 0.005(3) -0.005(3)
C41 0.041(4) 0.059(4) 0.030(4) -0.004(3) 0.008(4) -0.013(4)
C42 0.043(5) 0.063(5) 0.048(4) -0.004(4) 0.001(4) -0.015(3)
C43 0.043(4) 0.059(5) 0.049(4) -0.008(4) -0.008(4) -0.018(4)
C44 0.037(3) 0.057(5) 0.051(3) -0.017(5) -0.012(3) -0.009(4)
C45 0.034(3) 0.048(4) 0.047(3) -0.011(4) -0.006(3) -0.012(3)

loop_
_geom_bond_atom_site_label_1
_geom_bond_atom_site_label_2
_geom_bond_distance
_geom_bond_site_symmetry_2
_geom_bond_publ_flag
C1 C6 1.506(4) . ?
C1 C38 1.537(9) . ?
C1 C2 1.538(5) . ?
C1 H1C 0.9900 . ?
C1 H1D 0.9900 . ?
C1 H1A 0.9900 . ?
C1 H1B 0.9900 . ?
C2 C3 1.523(6) . ?
C2 H2A 0.9900 . ?
C2 H2B 0.9900 . ?
C3 C4 1.527(5) . ?
C3 H3A 0.9900 . ?
C3 H3B 0.9900 . ?
C4 C5 1.498(5) . ?
C4 C39 1.540(9) . ?
C4 H4A 0.9900 . ?
C4 H4B 0.9900 . ?
C4 H4C 0.9900 . ?
C4 H4D 0.9900 . ?
C5 C6 1.330(3) . ?
C5 H5A 0.9500 . ?
C6 C7 1.509(4) . ?
C7 N1 1.475(3) . ?
C7 Sn1 2.191(3) . ?
C7 H7A 1.0000 . ?
C8 C13 1.369(4) . ?
C8 C9 1.382(4) . ?
C8 N1 1.444(3) . ?
C9 C10 1.383(4) . ?
C9 H9A 0.9500 . ?
C10 C11 1.383(4) . ?
C10 H10A 0.9500 . ?
C11 O1 1.369(3) . ?
C11 C12 1.379(4) . ?
C12 C13 1.394(4) . ?
C12 H12A 0.9500 . ?
C13 H13A 0.9500 . ?
C14 O1 1.421(4) . ?
C14 H14A 0.9800 . ?
C14 H14B 0.9800 . ?
C14 H14C 0.9800 . ?
C15 O3 1.223(3) . ?
C15 O2 1.342(3) . ?
C15 N1 1.357(3) . ?
C16 O2 1.485(3) . ?
C16 C17 1.503(4) . ?
C16 C18 1.509(4) . ?
C16 C19 1.525(4) . ?
C17 H17A 0.9800 . ?
C17 H17B 0.9800 . ?
C17 H17C 0.9800 . ?
C18 H18A 0.9800 . ?
C18 H18B 0.9800 . ?
C18 H18C 0.9800 . ?
C19 H19A 0.9800 . ?
C19 H19B 0.9800 . ?
C19 H19C 0.9800 . ?
C20 C21 1.3900 . ?
C20 C25 1.3900 . ?
C20 Sn1 2.1503(15) . ?
C21 C22 1.3900 . ?
C21 H21A 0.9500 . ?
C22 C23 1.3900 . ?
C22 H22A 0.9500 . ?
C23 C24 1.3900 . ?
C23 H23A 0.9500 . ?
C24 C25 1.3900 . ?
C24 H24A 0.9500 . ?
C25 H25A 0.9500 . ?
C26 C27 1.3900 . ?
C26 C31 1.3900 . ?
C26 Sn1 2.1666(15) . ?
C27 C28 1.3900 . ?
C27 H27A 0.9500 . ?
C28 C29 1.3900 . ?
C28 H28A 0.9500 . ?
C29 C30 1.3900 . ?
C29 H29A 0.9500 . ?
C30 C31 1.3900 . ?
C30 H30A 0.9500 . ?
C31 H31A 0.9500 . ?
C32 C33 1.3900 . ?
C32 C37 1.3900 . ?
C32 Sn1 2.193(3) . ?
C33 C34 1.3900 . ?
C33 H33A 0.9500 . ?
C34 C35 1.3900 . ?
C34 H34A 0.9500 . ?
C35 C36 1.3900 . ?
C35 H35A 0.9500 . ?
C36 C37 1.3900 . ?
C36 H36A 0.9500 . ?
C37 H37A 0.9500 . ?
Sn1 C40 2.169(5) . ?
C38 C39 1.520(9) . ?
C38 H38A 0.9900 . ?
C38 H38B 0.9900 . ?
C39 H39A 0.9900 . ?
C39 H39B 0.9900 . ?
C40 C41 1.3900 . ?
C40 C45 1.3900 . ?
C41 C42 1.3900 . ?
C41 H41A 0.9500 . ?
C42 C43 1.3900 . ?
C42 H42A 0.9500 . ?
C43 C44 1.3900 . ?
C43 H43A 0.9500 . ?
C44 C45 1.3900 . ?
C44 H44A 0.9500 . ?
C45 H45A 0.9500 . ?
